data_7128606
loop_
_publ_author_name
'van Wyk, Lisa M.'
'Loots, Leigh'
'Barbour, Leonard J.'

_publ_section_title
;
 Tuning extreme anisotropic thermal expansion in 1D coordination polymers
 through metal selection and solid solutions.
;
_journal_issue 62
_journal_name_full 'Chemical communications (Cambridge, England)'
_journal_page_first 7693
_journal_page_last 7696
_journal_paper_doi 10.1039/d1cc01717a
_journal_volume 57
_journal_year 2021
_chemical_formula_moiety 'C24 H16 N2 O4 Zn'
_chemical_formula_sum 'C24 H16 N2 O4 Zn'
_chemical_formula_weight 461.76
_chemical_name_common ZnCP_HTphase
_chemical_properties_physical Deliquescent
_space_group_crystal_system monoclinic
_space_group_IT_number 14
_space_group_name_Hall '-P 2yn'
_space_group_name_H-M_alt 'P 1 21/n 1'
_atom_sites_solution_hydrogens geom
_atom_sites_solution_primary 'dual space'
_atom_sites_solution_secondary difmap
_audit_creation_method SHELXL-2018/3
_audit_update_record
;
2021-02-27 deposited with the CCDC.	2021-07-05 downloaded from the CCDC.
;
_cell_angle_alpha 90
_cell_angle_beta 99.184(15)
_cell_angle_gamma 90
_cell_formula_units_Z 4
_cell_length_a 7.700(4)
_cell_length_b 25.487(13)
_cell_length_c 17.427(8)
_cell_measurement_reflns_used 5545
_cell_measurement_temperature 270(2)
_cell_measurement_theta_max 25.35
_cell_measurement_theta_min 2.37
_cell_volume 3376(3)
_computing_cell_refinement 'SAINT V8.38A (Bruker, 2016)'
_computing_data_collection 'APEX3 (Bruker, 2017)'
_computing_data_reduction 'SAINT V8.38A (Bruker, 2016)'
_computing_molecular_graphics 'X-Seed (Barbour, 2001; Atwood & Barbour, 2003)'
_computing_structure_refinement 'SHELXL-2018/3 (Sheldrick, 2018)'
_computing_structure_solution 'SHELXT 2018/2 (Sheldrick, 2018)'
_diffrn_ambient_temperature 270(2)
_diffrn_detector_area_resol_mean 7.4074
_diffrn_measured_fraction_theta_full 0.999
_diffrn_measured_fraction_theta_max 0.999
_diffrn_measurement_device_type 'Bruker D8 VENTURE'
_diffrn_radiation_type MoK\a
_diffrn_radiation_wavelength 0.71073
_diffrn_reflns_av_R_equivalents 0.0826
_diffrn_reflns_av_unetI/netI 0.0587
_diffrn_reflns_Laue_measured_fraction_full 0.999
_diffrn_reflns_Laue_measured_fraction_max 0.999
_diffrn_reflns_limit_h_max 9
_diffrn_reflns_limit_h_min -8
_diffrn_reflns_limit_k_max 31
_diffrn_reflns_limit_k_min -31
_diffrn_reflns_limit_l_max 21
_diffrn_reflns_limit_l_min -21
_diffrn_reflns_number 34409
_diffrn_reflns_point_group_measured_fraction_full 0.999
_diffrn_reflns_point_group_measured_fraction_max 0.999
_diffrn_reflns_theta_full 25.242
_diffrn_reflns_theta_max 26.020
_diffrn_reflns_theta_min 2.368
_diffrn_source 'microfocus sealed tube'
_exptl_absorpt_coefficient_mu 0.748
_exptl_absorpt_correction_T_max 0.2602
_exptl_absorpt_correction_T_min 0.2159
_exptl_absorpt_correction_type multi-scan
_exptl_absorpt_process_details 'SADABS, 2016/2'
_exptl_crystal_colour Colourless
_exptl_crystal_density_diffrn 0.908
_exptl_crystal_description Rod
_exptl_crystal_F_000 944
_exptl_crystal_recrystallization_method Solvothermal
_exptl_crystal_size_max 0.215
_exptl_crystal_size_mid 0.154
_exptl_crystal_size_min 0.087
_refine_diff_density_max 0.418
_refine_diff_density_min -0.427
_refine_diff_density_rms 0.059
_refine_ls_extinction_method none
_refine_ls_goodness_of_fit_ref 1.010
_refine_ls_hydrogen_treatment constr
_refine_ls_matrix_type full
_refine_ls_number_parameters 552
_refine_ls_number_reflns 6651
_refine_ls_number_restraints 1512
_refine_ls_restrained_S_all 0.920
_refine_ls_R_factor_all 0.0838
_refine_ls_R_factor_gt 0.0514
_refine_ls_shift/su_max 0.001
_refine_ls_shift/su_mean 0.000
_refine_ls_structure_factor_coef Fsqd
_refine_ls_weighting_details 'w=1/[\s^2^(Fo^2^)+(0.0973P)^2^] where P=(Fo^2^+2Fc^2^)/3'
_refine_ls_weighting_scheme calc
_refine_ls_wR_factor_gt 0.1455
_refine_ls_wR_factor_ref 0.1662
_reflns_Friedel_coverage 0.000
_reflns_number_gt 4243
_reflns_number_total 6651
_reflns_threshold_expression 'I > 2\s(I)'
_cod_data_source_file d1cc01717a3.cif
_cod_data_source_block ZnCP_HTphase
_cod_depositor_comments 'Adding full bibliography for 7128604--7128617.cif.'
_cod_original_sg_symbol_H-M 'P 21/n'
_cod_database_code 7128606
_shelx_shelxl_version_number 2018/3
_shelx_space_group_comment
;
The symmetry employed for this shelxl refinement is uniquely defined
by the following loop, which should always be used as a source of
symmetry information in preference to the above space-group names.
They are only intended as comments.
;
_shelx_estimated_absorpt_t_min 0.856
_shelx_estimated_absorpt_t_max 0.938

loop_
_space_group_symop_operation_xyz
'x, y, z'
'-x+1/2, y+1/2, -z+1/2'
'-x, -y, -z'
'x-1/2, -y-1/2, z-1/2'

loop_
_atom_site_label
_atom_site_type_symbol
_atom_site_fract_x
_atom_site_fract_y
_atom_site_fract_z
_atom_site_U_iso_or_equiv
_atom_site_adp_type
_atom_site_occupancy
_atom_site_site_symmetry_order
_atom_site_calc_flag
_atom_site_refinement_flags_posn
_atom_site_refinement_flags_adp
_atom_site_refinement_flags_occupancy
_atom_site_disorder_assembly
_atom_site_disorder_group
Zn1 Zn 1.23113(5) 0.38497(2) 0.44366(2) 0.05710(17) Uani 1 1 d . . . . .
O1A O 0.976(3) 0.3685(15) 0.4021(13) 0.059(4) Uani 0.532(5) 1 d D U P A 1
O2A O 1.1435(14) 0.3552(4) 0.3157(8) 0.072(3) Uani 0.532(5) 1 d D U P A 1
O3A O -0.1875(18) 0.1908(5) 0.0227(12) 0.071(3) Uani 0.532(5) 1 d D U P A 1
O4A O -0.009(3) 0.1466(5) -0.0394(9) 0.049(3) Uani 0.532(5) 1 d D U P A 1
C1A C 0.9979(16) 0.3531(6) 0.3366(7) 0.058(3) Uani 0.532(5) 1 d D U P A 1
C2A C 0.8389(12) 0.3355(3) 0.2817(5) 0.056(2) Uani 0.532(5) 1 d D U P A 1
C3A C 0.6757(15) 0.3345(10) 0.3033(12) 0.054(4) Uani 0.532(5) 1 d D U P A 1
H3A H 0.660950 0.347983 0.351418 0.065 Uiso 0.532(5) 1 calc R U P A 1
C4A C 0.5326(18) 0.3140(8) 0.2548(9) 0.059(4) Uani 0.532(5) 1 d D U P A 1
H4A H 0.423428 0.313489 0.271213 0.071 Uiso 0.532(5) 1 calc R U P A 1
C5A C 0.5478(9) 0.2941(3) 0.1827(4) 0.063(2) Uani 0.532(5) 1 d D U P A 1
C6A C 0.7114(8) 0.2979(3) 0.1589(4) 0.073(2) Uani 0.532(5) 1 d D U P A 1
H6A H 0.725626 0.285649 0.109989 0.088 Uiso 0.532(5) 1 calc R U P A 1
C7A C 0.8496(8) 0.3191(3) 0.2061(4) 0.070(2) Uani 0.532(5) 1 d D U P A 1
H7A H 0.955723 0.323030 0.187605 0.084 Uiso 0.532(5) 1 calc R U P A 1
C8A C 0.3986(9) 0.2677(3) 0.1328(5) 0.065(2) Uani 0.532(5) 1 d D U P A 1
C9A C 0.2252(9) 0.2828(3) 0.1353(5) 0.084(3) Uani 0.532(5) 1 d D U P A 1
H9A H 0.203098 0.311315 0.165702 0.101 Uiso 0.532(5) 1 calc R U P A 1
C10A C 0.0859(8) 0.2556(3) 0.0929(4) 0.079(2) Uani 0.532(5) 1 d D U P A 1
H10A H -0.028756 0.267046 0.093030 0.095 Uiso 0.532(5) 1 calc R U P A 1
C11A C 0.1164(13) 0.2116(3) 0.0502(5) 0.055(2) Uani 0.532(5) 1 d D U P A 1
C12A C 0.2898(17) 0.1978(14) 0.0442(17) 0.058(3) Uani 0.532(5) 1 d D U P A 1
H12A H 0.311285 0.171672 0.009669 0.069 Uiso 0.532(5) 1 calc R U P A 1
C13A C 0.428(2) 0.2228(12) 0.0891(14) 0.064(3) Uani 0.532(5) 1 d D U P A 1
H13A H 0.542224 0.210099 0.090736 0.076 Uiso 0.532(5) 1 calc R U P A 1
C14A C -0.0356(18) 0.1811(6) 0.0104(9) 0.054(3) Uani 0.532(5) 1 d D U P A 1
O1B O 0.975(4) 0.3642(17) 0.4133(14) 0.052(4) Uani 0.468(5) 1 d D U P A 2
O2B O 1.1428(16) 0.3355(4) 0.3332(8) 0.066(3) Uani 0.468(5) 1 d D U P A 2
O3B O -0.1984(18) 0.1755(6) 0.0335(14) 0.061(3) Uani 0.468(5) 1 d D U P A 2
O4B O -0.020(3) 0.1344(6) -0.0307(11) 0.047(3) Uani 0.468(5) 1 d D U P A 2
C1B C 0.9935(18) 0.3417(7) 0.3520(9) 0.055(3) Uani 0.468(5) 1 d D U P A 2
C2B C 0.8396(14) 0.3159(4) 0.3036(5) 0.057(3) Uani 0.468(5) 1 d D U P A 2
C3B C 0.6701(18) 0.3258(12) 0.3131(13) 0.059(5) Uani 0.468(5) 1 d D U P A 2
H3B H 0.650606 0.348728 0.352376 0.071 Uiso 0.468(5) 1 calc R U P A 2
C4B C 0.526(2) 0.3035(9) 0.2676(11) 0.064(5) Uani 0.468(5) 1 d D U P A 2
H4B H 0.413362 0.312553 0.274944 0.077 Uiso 0.468(5) 1 calc R U P A 2
C5B C 0.5507(9) 0.2675(4) 0.2109(5) 0.059(2) Uani 0.468(5) 1 d D U P A 2
C6B C 0.7222(9) 0.2539(4) 0.2040(5) 0.079(3) Uani 0.468(5) 1 d D U P A 2
H6B H 0.741351 0.228413 0.168093 0.095 Uiso 0.468(5) 1 calc R U P A 2
C7B C 0.8653(9) 0.2773(4) 0.2494(5) 0.074(2) Uani 0.468(5) 1 d D U P A 2
H7B H 0.978798 0.267414 0.243817 0.089 Uiso 0.468(5) 1 calc R U P A 2
C8B C 0.3980(9) 0.2425(4) 0.1605(5) 0.057(2) Uani 0.468(5) 1 d D U P A 2
C9B C 0.2340(9) 0.2386(4) 0.1850(4) 0.069(2) Uani 0.468(5) 1 d D U P A 2
H9B H 0.220661 0.252037 0.233311 0.083 Uiso 0.468(5) 1 calc R U P A 2
C10B C 0.0924(9) 0.2155(3) 0.1399(4) 0.063(2) Uani 0.468(5) 1 d D U P A 2
H10B H -0.015327 0.214536 0.157533 0.076 Uiso 0.468(5) 1 calc R U P A 2
C11B C 0.1069(14) 0.1937(4) 0.0682(6) 0.050(2) Uani 0.468(5) 1 d D U P A 2
C12B C 0.2699(18) 0.1974(16) 0.0423(19) 0.054(4) Uani 0.468(5) 1 d D U P A 2
H12B H 0.283552 0.182194 -0.004921 0.065 Uiso 0.468(5) 1 calc R U P A 2
C13B C 0.410(2) 0.2231(13) 0.0852(15) 0.060(4) Uani 0.468(5) 1 d D U P A 2
H13B H 0.513413 0.227856 0.064660 0.071 Uiso 0.468(5) 1 calc R U P A 2
C14B C -0.0470(17) 0.1686(6) 0.0193(10) 0.050(3) Uani 0.468(5) 1 d D U P A 2
N1A N 1.277(3) 0.4567(4) 0.3894(6) 0.063(2) Uani 0.667(17) 1 d D U P A 3
N2A N 1.209(2) 0.4394(4) 0.5317(6) 0.064(2) Uani 0.667(17) 1 d D U P A 3
C15A C 1.307(2) 0.4624(5) 0.3156(7) 0.087(3) Uani 0.667(17) 1 d D U P A 3
H15A H 1.301125 0.432963 0.283909 0.104 Uiso 0.667(17) 1 calc R U P A 3
C16A C 1.345(2) 0.5104(5) 0.2854(8) 0.106(3) Uani 0.667(17) 1 d D U P A 3
H16A H 1.364838 0.513780 0.234382 0.127 Uiso 0.667(17) 1 calc R U P A 3
C17A C 1.3531(16) 0.5531(4) 0.3351(8) 0.100(3) Uani 0.667(17) 1 d D U P A 3
H17A H 1.385558 0.585621 0.317664 0.121 Uiso 0.667(17) 1 calc R U P A 3
C18A C 1.3147(15) 0.5490(4) 0.4091(7) 0.084(3) Uani 0.667(17) 1 d D U P A 3
H18A H 1.312230 0.578425 0.440605 0.100 Uiso 0.667(17) 1 calc R U P A 3
C19A C 1.2793(19) 0.4988(4) 0.4353(6) 0.065(2) Uani 0.667(17) 1 d D U P A 3
C20A C 1.2430(16) 0.4895(3) 0.5140(6) 0.060(2) Uani 0.667(17) 1 d D U P A 3
C21A C 1.2340(13) 0.5283(3) 0.5692(7) 0.075(2) Uani 0.667(17) 1 d D U P A 3
H21A H 1.256563 0.563009 0.557574 0.090 Uiso 0.667(17) 1 calc R U P A 3
C22A C 1.1923(13) 0.5159(4) 0.6401(7) 0.083(3) Uani 0.667(17) 1 d D U P A 3
H22A H 1.184913 0.542407 0.676158 0.100 Uiso 0.667(17) 1 calc R U P A 3
C23A C 1.1600(13) 0.4631(4) 0.6596(6) 0.082(2) Uani 0.667(17) 1 d D U P A 3
H23A H 1.132845 0.453462 0.707747 0.099 Uiso 0.667(17) 1 calc R U P A 3
C24A C 1.1722(17) 0.4272(4) 0.6014(6) 0.070(2) Uani 0.667(17) 1 d D U P A 3
H24A H 1.153460 0.392047 0.611723 0.084 Uiso 0.667(17) 1 calc R U P A 3
N1B N 1.272(6) 0.4613(8) 0.4084(13) 0.063(4) Uani 0.333(17) 1 d D U P A 4
N2B N 1.209(4) 0.4299(8) 0.5460(12) 0.061(4) Uani 0.333(17) 1 d D U P A 4
C15B C 1.312(4) 0.4730(8) 0.3387(12) 0.071(4) Uani 0.333(17) 1 d D U P A 4
H15B H 1.326575 0.445487 0.305274 0.085 Uiso 0.333(17) 1 calc R U P A 4
C16B C 1.334(4) 0.5243(8) 0.3130(13) 0.088(4) Uani 0.333(17) 1 d D U P A 4
H16B H 1.356269 0.532421 0.263424 0.106 Uiso 0.333(17) 1 calc R U P A 4
C17B C 1.320(4) 0.5617(7) 0.3694(14) 0.095(5) Uani 0.333(17) 1 d D U P A 4
H17B H 1.330315 0.596681 0.355718 0.114 Uiso 0.333(17) 1 calc R U P A 4
C18B C 1.292(3) 0.5513(6) 0.4449(13) 0.081(4) Uani 0.333(17) 1 d D U P A 4
H18B H 1.292678 0.577612 0.481969 0.097 Uiso 0.333(17) 1 calc R U P A 4
C19B C 1.263(4) 0.4990(6) 0.4612(12) 0.059(3) Uani 0.333(17) 1 d D U P A 4
C20B C 1.222(3) 0.4820(8) 0.5371(11) 0.057(3) Uani 0.333(17) 1 d D U P A 4
C21B C 1.201(3) 0.5161(8) 0.5975(12) 0.077(4) Uani 0.333(17) 1 d D U P A 4
H21B H 1.208806 0.552259 0.592137 0.092 Uiso 0.333(17) 1 calc R U P A 4
C22B C 1.169(3) 0.4935(10) 0.6655(12) 0.086(5) Uani 0.333(17) 1 d D U P A 4
H22B H 1.158876 0.515726 0.706911 0.103 Uiso 0.333(17) 1 calc R U P A 4
C23B C 1.151(3) 0.4394(10) 0.6772(12) 0.104(5) Uani 0.333(17) 1 d D U P A 4
H23B H 1.121348 0.425035 0.722495 0.124 Uiso 0.333(17) 1 calc R U P A 4
C24B C 1.181(4) 0.4095(9) 0.6139(12) 0.082(5) Uani 0.333(17) 1 d D U P A 4
H24B H 1.181190 0.373176 0.618899 0.098 Uiso 0.333(17) 1 calc R U P A 4

loop_
_atom_site_aniso_label
_atom_site_aniso_U_11
_atom_site_aniso_U_22
_atom_site_aniso_U_33
_atom_site_aniso_U_23
_atom_site_aniso_U_13
_atom_site_aniso_U_12
Zn1 0.0310(2) 0.0604(3) 0.0757(3) -0.00634(19) -0.00455(16) -0.00163(17)
O1A 0.042(5) 0.063(7) 0.067(7) -0.012(8) -0.010(5) -0.007(4)
O2A 0.034(3) 0.081(6) 0.098(7) -0.027(5) 0.006(3) -0.013(4)
O3A 0.038(3) 0.078(8) 0.095(6) -0.019(6) 0.008(3) -0.016(4)
O4A 0.040(4) 0.043(6) 0.063(5) -0.002(5) 0.002(3) -0.014(4)
C1A 0.032(4) 0.061(7) 0.075(6) -0.017(6) -0.006(4) 0.000(3)
C2A 0.030(3) 0.072(5) 0.065(4) -0.013(4) 0.001(3) -0.006(4)
C3A 0.035(4) 0.058(6) 0.068(7) -0.017(6) 0.006(3) -0.002(3)
C4A 0.029(4) 0.079(8) 0.072(5) -0.013(5) 0.015(3) -0.012(4)
C5A 0.037(3) 0.085(5) 0.066(4) -0.019(4) 0.006(3) -0.012(4)
C6A 0.037(3) 0.114(6) 0.070(4) -0.030(4) 0.009(3) -0.018(4)
C7A 0.031(3) 0.093(5) 0.086(4) -0.027(4) 0.009(3) -0.011(3)
C8A 0.027(3) 0.088(5) 0.077(5) -0.016(4) 0.003(3) -0.011(3)
C9A 0.038(3) 0.109(6) 0.104(5) -0.056(5) 0.005(3) -0.004(4)
C10A 0.030(3) 0.106(6) 0.099(5) -0.042(4) 0.006(3) 0.003(3)
C11A 0.034(4) 0.070(5) 0.060(4) -0.008(4) 0.006(3) -0.014(4)
C12A 0.032(5) 0.073(7) 0.069(7) -0.019(6) 0.008(5) 0.000(5)
C13A 0.026(5) 0.090(7) 0.072(6) -0.021(5) -0.001(5) 0.000(5)
C14A 0.042(4) 0.058(7) 0.063(5) -0.003(5) 0.008(3) -0.013(4)
O1B 0.038(5) 0.067(8) 0.050(5) -0.004(5) 0.000(4) -0.006(4)
O2B 0.034(3) 0.084(7) 0.079(5) -0.016(5) 0.006(3) -0.012(4)
O3B 0.025(3) 0.055(6) 0.100(7) -0.016(5) 0.005(3) -0.010(4)
O4B 0.047(5) 0.042(6) 0.053(4) 0.006(4) 0.007(3) -0.011(5)
C1B 0.034(4) 0.067(8) 0.065(5) -0.005(5) 0.008(3) -0.007(4)
C2B 0.038(4) 0.076(6) 0.058(5) -0.018(4) 0.012(4) -0.008(4)
C3B 0.041(5) 0.080(11) 0.056(6) -0.019(7) 0.009(4) -0.005(5)
C4B 0.038(5) 0.084(10) 0.072(7) -0.031(8) 0.013(4) -0.008(5)
C5B 0.027(3) 0.081(5) 0.068(5) -0.024(4) 0.007(3) -0.010(4)
C6B 0.031(3) 0.123(7) 0.084(5) -0.057(5) 0.011(3) -0.012(4)
C7B 0.028(3) 0.114(6) 0.081(5) -0.041(4) 0.010(3) -0.007(4)
C8B 0.031(3) 0.075(5) 0.066(4) -0.025(4) 0.007(3) -0.014(4)
C9B 0.034(3) 0.108(6) 0.068(4) -0.036(4) 0.012(3) -0.019(4)
C10B 0.024(3) 0.086(5) 0.079(4) -0.027(4) 0.010(3) -0.007(3)
C11B 0.028(4) 0.059(5) 0.065(5) -0.006(4) 0.006(3) -0.007(4)
C12B 0.030(5) 0.072(8) 0.058(7) -0.022(6) 0.003(4) -0.008(6)
C13B 0.027(6) 0.085(8) 0.068(6) -0.027(6) 0.012(5) -0.007(6)
C14B 0.028(4) 0.047(7) 0.069(6) -0.001(5) -0.008(4) -0.007(4)
N1A 0.043(4) 0.066(4) 0.074(5) 0.007(3) -0.007(5) -0.004(4)
N2A 0.039(4) 0.072(5) 0.076(4) -0.002(3) -0.005(3) -0.003(4)
C15A 0.082(6) 0.089(6) 0.086(6) 0.005(4) 0.006(6) -0.005(5)
C16A 0.110(7) 0.099(6) 0.107(7) 0.022(5) 0.016(6) -0.003(6)
C17A 0.095(7) 0.087(6) 0.117(8) 0.021(5) 0.010(6) -0.013(5)
C18A 0.072(5) 0.073(4) 0.098(7) -0.002(5) -0.010(6) -0.010(4)
C19A 0.036(4) 0.070(4) 0.084(5) 0.003(4) -0.010(4) 0.000(3)
C20A 0.026(4) 0.060(4) 0.087(5) -0.010(3) -0.008(4) 0.000(3)
C21A 0.057(5) 0.064(4) 0.099(6) -0.011(4) -0.002(4) 0.004(3)
C22A 0.076(5) 0.082(5) 0.087(6) -0.022(5) -0.001(5) 0.012(4)
C23A 0.076(5) 0.078(6) 0.091(5) -0.011(5) 0.007(4) 0.011(6)
C24A 0.048(4) 0.070(5) 0.090(5) -0.004(4) 0.002(4) 0.002(4)
N1B 0.034(6) 0.072(7) 0.079(8) -0.014(6) -0.002(8) 0.005(6)
N2B 0.041(7) 0.065(6) 0.072(7) -0.011(6) -0.009(7) 0.005(6)
C15B 0.052(7) 0.069(7) 0.086(8) -0.014(6) -0.004(8) -0.013(6)
C16B 0.079(9) 0.080(8) 0.102(10) 0.003(7) 0.005(9) -0.018(8)
C17B 0.098(11) 0.071(7) 0.111(11) 0.004(8) -0.002(10) -0.011(8)
C18B 0.069(9) 0.060(6) 0.103(10) -0.003(7) -0.021(9) 0.002(6)
C19B 0.031(7) 0.058(5) 0.081(8) -0.012(6) -0.012(8) -0.002(5)
C20B 0.020(6) 0.066(6) 0.082(7) -0.019(5) -0.004(6) 0.005(5)
C21B 0.068(9) 0.077(8) 0.080(9) -0.025(7) -0.004(8) 0.017(7)
C22B 0.073(9) 0.093(11) 0.086(8) -0.018(8) -0.002(7) 0.014(10)
C23B 0.115(11) 0.099(11) 0.093(9) -0.021(8) 0.007(8) 0.005(10)
C24B 0.078(9) 0.085(9) 0.080(7) -0.008(6) 0.006(7) 0.004(10)

loop_
_atom_type_symbol
_atom_type_description
_atom_type_scat_dispersion_real
_atom_type_scat_dispersion_imag
_atom_type_scat_source
C C 0.0033 0.0016 'International Tables Vol C Tables 4.2.6.8 and 6.1.1.4'
H H 0.0000 0.0000 'International Tables Vol C Tables 4.2.6.8 and 6.1.1.4'
N N 0.0061 0.0033 'International Tables Vol C Tables 4.2.6.8 and 6.1.1.4'
O O 0.0106 0.0060 'International Tables Vol C Tables 4.2.6.8 and 6.1.1.4'
Zn Zn 0.2839 1.4301 'International Tables Vol C Tables 4.2.6.8 and 6.1.1.4'

loop_
_geom_angle_atom_site_label_1
_geom_angle_atom_site_label_2
_geom_angle_atom_site_label_3
_geom_angle
_geom_angle_site_symmetry_1
_geom_angle_site_symmetry_3
_geom_angle_publ_flag
O4B Zn1 O1B 150.2(13) 4_766 . ?
N2A Zn1 N1A 78.1(3) . . ?
O1A Zn1 O4A 143.7(10) . 4_766 ?
N1B Zn1 N2B 77.4(6) . . ?
O1A Zn1 O3B 102.9(12) . 4_766 ?
O4A Zn1 O3B 61.2(7) 4_766 4_766 ?
O4B Zn1 O2B 101.5(6) 4_766 . ?
O1B Zn1 O2B 59.7(4) . . ?
O3B Zn1 O2B 102.5(5) 4_766 . ?
O1A Zn1 O2A 58.6(4) . . ?
O4A Zn1 O2A 97.5(5) 4_766 . ?
O1A Zn1 O3A 100.9(12) . 4_766 ?
O4A Zn1 O3A 57.5(3) 4_766 4_766 ?
O2A Zn1 O3A 107.1(5) . 4_766 ?
C1A O1A Zn1 97.1(13) . . ?
C1A O2A Zn1 82.5(7) . . ?
C14A O3A Zn1 84.7(9) . 4_465 ?
C14A O4A Zn1 96.1(10) . 4_465 ?
O2A C1A O1A 121.5(13) . . ?
O2A C1A C2A 120.8(10) . . ?
O1A C1A C2A 117.5(12) . . ?
C3A C2A C7A 116.7(8) . . ?
C3A C2A C1A 121.5(9) . . ?
C7A C2A C1A 121.8(8) . . ?
C2A C3A C4A 121.2(11) . . ?
C2A C3A H3A 119.4 . . ?
C4A C3A H3A 119.4 . . ?
C5A C4A C3A 121.4(11) . . ?
C5A C4A H4A 119.3 . . ?
C3A C4A H4A 119.3 . . ?
C4A C5A C6A 117.4(7) . . ?
C4A C5A C8A 122.0(8) . . ?
C6A C5A C8A 120.5(6) . . ?
C7A C6A C5A 120.6(6) . . ?
C7A C6A H6A 119.7 . . ?
C5A C6A H6A 119.7 . . ?
C6A C7A C2A 122.3(6) . . ?
C6A C7A H7A 118.8 . . ?
C2A C7A H7A 118.8 . . ?
C9A C8A C13A 118.7(8) . . ?
C9A C8A C5A 120.6(7) . . ?
C13A C8A C5A 120.3(8) . . ?
C10A C9A C8A 120.4(6) . . ?
C10A C9A H9A 119.8 . . ?
C8A C9A H9A 119.8 . . ?
C9A C10A C11A 120.5(7) . . ?
C9A C10A H10A 119.8 . . ?
C11A C10A H10A 119.8 . . ?
C10A C11A C12A 119.2(9) . . ?
C10A C11A C14A 119.1(9) . . ?
C12A C11A C14A 121.7(10) . . ?
C13A C12A C11A 120.3(13) . . ?
C13A C12A H12A 119.8 . . ?
C11A C12A H12A 119.8 . . ?
C12A C13A C8A 120.2(16) . . ?
C12A C13A H13A 119.9 . . ?
C8A C13A H13A 119.9 . . ?
O3A C14A O4A 120.7(12) . . ?
O3A C14A C11A 120.6(11) . . ?
O4A C14A C11A 118.7(11) . . ?
O3A C14A Zn1 66.7(8) . 4_465 ?
O4A C14A Zn1 54.7(9) . 4_465 ?
C11A C14A Zn1 171.0(10) . 4_465 ?
C1B O1B Zn1 96.0(14) . . ?
C1B O2B Zn1 82.7(8) . . ?
O1B C1B O2B 121.3(14) . . ?
O1B C1B C2B 120.0(14) . . ?
O2B C1B C2B 118.3(11) . . ?
C3B C2B C7B 116.9(9) . . ?
C3B C2B C1B 122.5(10) . . ?
C7B C2B C1B 120.4(9) . . ?
C2B C3B C4B 123.3(13) . . ?
C2B C3B H3B 118.4 . . ?
C4B C3B H3B 118.4 . . ?
C3B C4B C5B 119.9(13) . . ?
C3B C4B H4B 120.0 . . ?
C5B C4B H4B 120.0 . . ?
C4B C5B C6B 117.8(8) . . ?
C4B C5B C8B 121.4(8) . . ?
C6B C5B C8B 120.8(7) . . ?
C7B C6B C5B 121.5(7) . . ?
C7B C6B H6B 119.2 . . ?
C5B C6B H6B 119.2 . . ?
C6B C7B C2B 120.2(7) . . ?
C6B C7B H7B 119.9 . . ?
C2B C7B H7B 119.9 . . ?
C9B C8B C13B 117.0(8) . . ?
C9B C8B C5B 121.0(6) . . ?
C13B C8B C5B 122.0(8) . . ?
C10B C9B C8B 122.0(6) . . ?
C10B C9B H9B 119.0 . . ?
C8B C9B H9B 119.0 . . ?
C9B C10B C11B 121.1(7) . . ?
C9B C10B H10B 119.4 . . ?
C11B C10B H10B 119.4 . . ?
C10B C11B C12B 117.8(9) . . ?
C10B C11B C14B 121.0(9) . . ?
C12B C11B C14B 121.1(10) . . ?
C13B C12B C11B 121.4(14) . . ?
C13B C12B H12B 119.3 . . ?
C11B C12B H12B 119.3 . . ?
C12B C13B C8B 120.4(15) . . ?
C12B C13B H13B 119.8 . . ?
C8B C13B H13B 119.8 . . ?
O3B C14B O4B 119.7(13) . . ?
O3B C14B C11B 120.8(12) . . ?
O4B C14B C11B 118.8(12) . . ?
C19A N1A C15A 119.7(7) . . ?
C19A N1A Zn1 114.4(5) . . ?
C15A N1A Zn1 125.9(6) . . ?
C24A N2A C20A 120.6(8) . . ?
C24A N2A Zn1 124.7(6) . . ?
C20A N2A Zn1 114.6(6) . . ?
N1A C15A C16A 122.6(8) . . ?
N1A C15A H15A 118.7 . . ?
C16A C15A H15A 118.7 . . ?
C15A C16A C17A 116.6(9) . . ?
C15A C16A H16A 121.7 . . ?
C17A C16A H16A 121.7 . . ?
C18A C17A C16A 122.2(8) . . ?
C18A C17A H17A 118.9 . . ?
C16A C17A H17A 118.9 . . ?
C17A C18A C19A 117.2(8) . . ?
C17A C18A H18A 121.4 . . ?
C19A C18A H18A 121.4 . . ?
N1A C19A C18A 121.6(7) . . ?
N1A C19A C20A 116.4(7) . . ?
C18A C19A C20A 122.0(8) . . ?
N2A C20A C21A 118.9(8) . . ?
N2A C20A C19A 116.2(6) . . ?
C21A C20A C19A 124.9(7) . . ?
C22A C21A C20A 120.5(8) . . ?
C22A C21A H21A 119.7 . . ?
C20A C21A H21A 119.7 . . ?
C21A C22A C23A 120.8(7) . . ?
C21A C22A H22A 119.6 . . ?
C23A C22A H22A 119.6 . . ?
C24A C23A C22A 114.7(7) . . ?
C24A C23A H23A 122.7 . . ?
C22A C23A H23A 122.7 . . ?
N2A C24A C23A 124.5(8) . . ?
N2A C24A H24A 117.8 . . ?
C23A C24A H24A 117.8 . . ?
C15B N1B C19B 120.6(15) . . ?
C15B N1B Zn1 123.1(12) . . ?
C19B N1B Zn1 116.2(11) . . ?
C24B N2B C20B 120.7(14) . . ?
C24B N2B Zn1 124.9(12) . . ?
C20B N2B Zn1 114.4(10) . . ?
N1B C15B C16B 123.9(15) . . ?
N1B C15B H15B 118.1 . . ?
C16B C15B H15B 118.1 . . ?
C17B C16B C15B 112.8(14) . . ?
C17B C16B H16B 123.6 . . ?
C15B C16B H16B 123.6 . . ?
C16B C17B C18B 125.6(15) . . ?
C16B C17B H17B 117.2 . . ?
C18B C17B H17B 117.2 . . ?
C19B C18B C17B 115.4(14) . . ?
C19B C18B H18B 122.3 . . ?
C17B C18B H18B 122.3 . . ?
N1B C19B C18B 121.4(14) . . ?
N1B C19B C20B 116.6(12) . . ?
C18B C19B C20B 122.0(13) . . ?
N2B C20B C21B 120.5(13) . . ?
N2B C20B C19B 115.2(11) . . ?
C21B C20B C19B 124.3(14) . . ?
C22B C21B C20B 116.7(14) . . ?
C22B C21B H21B 121.6 . . ?
C20B C21B H21B 121.6 . . ?
C21B C22B C23B 124.8(14) . . ?
C21B C22B H22B 117.6 . . ?
C23B C22B H22B 117.6 . . ?
C24B C23B C22B 112.9(15) . . ?
C24B C23B H23B 123.5 . . ?
C22B C23B H23B 123.5 . . ?
N2B C24B C23B 124.0(16) . . ?
N2B C24B H24B 118.0 . . ?
C23B C24B H24B 118.0 . . ?

loop_
_geom_bond_atom_site_label_1
_geom_bond_atom_site_label_2
_geom_bond_distance
_geom_bond_site_symmetry_2
_geom_bond_publ_flag
Zn1 O4B 1.96(2) 4_766 ?
Zn1 O1B 2.03(3) . ?
Zn1 O1A 2.03(2) . ?
Zn1 N1B 2.08(2) . ?
Zn1 N2A 2.097(10) . ?
Zn1 N1A 2.114(9) . ?
Zn1 O4A 2.132(19) 4_766 ?
Zn1 N2B 2.149(19) . ?
Zn1 O3B 2.20(2) 4_766 ?
Zn1 O2B 2.312(15) . ?
Zn1 O2A 2.351(14) . ?
Zn1 O3A 2.397(17) 4_766 ?
O1A C1A 1.244(10) . ?
O2A C1A 1.234(9) . ?
O3A C14A 1.247(10) . ?
O4A C14A 1.274(10) . ?
C1A C2A 1.498(9) . ?
C2A C3A 1.368(10) . ?
C2A C7A 1.397(9) . ?
C3A C4A 1.381(10) . ?
C3A H3A 0.9300 . ?
C4A C5A 1.376(11) . ?
C4A H4A 0.9300 . ?
C5A C6A 1.391(8) . ?
C5A C8A 1.488(8) . ?
C6A C7A 1.351(8) . ?
C6A H6A 0.9300 . ?
C7A H7A 0.9300 . ?
C8A C9A 1.397(9) . ?
C8A C13A 1.413(16) . ?
C9A C10A 1.387(8) . ?
C9A H9A 0.9300 . ?
C10A C11A 1.388(9) . ?
C10A H10A 0.9300 . ?
C11A C12A 1.400(14) . ?
C11A C14A 1.481(10) . ?
C12A C13A 1.375(10) . ?
C12A H12A 0.9300 . ?
C13A H13A 0.9300 . ?
O1B C1B 1.239(11) . ?
O2B C1B 1.255(11) . ?
O3B C14B 1.243(10) . ?
O4B C14B 1.274(11) . ?
C1B C2B 1.494(11) . ?
C2B C3B 1.365(12) . ?
C2B C7B 1.399(10) . ?
C3B C4B 1.377(11) . ?
C3B H3B 0.9300 . ?
C4B C5B 1.381(12) . ?
C4B H4B 0.9300 . ?
C5B C6B 1.389(9) . ?
C5B C8B 1.494(9) . ?
C6B C7B 1.385(9) . ?
C6B H6B 0.9300 . ?
C7B H7B 0.9300 . ?
C8B C9B 1.400(9) . ?
C8B C13B 1.419(16) . ?
C9B C10B 1.371(9) . ?
C9B H9B 0.9300 . ?
C10B C11B 1.389(10) . ?
C10B H10B 0.9300 . ?
C11B C12B 1.403(15) . ?
C11B C14B 1.488(10) . ?
C12B C13B 1.378(11) . ?
C12B H12B 0.9300 . ?
C13B H13B 0.9300 . ?
N1A C19A 1.337(8) . ?
N1A C15A 1.349(8) . ?
N2A C24A 1.326(8) . ?
N2A C20A 1.348(8) . ?
C15A C16A 1.381(9) . ?
C15A H15A 0.9300 . ?
C16A C17A 1.387(11) . ?
C16A H16A 0.9300 . ?
C17A C18A 1.373(11) . ?
C17A H17A 0.9300 . ?
C18A C19A 1.401(9) . ?
C18A H18A 0.9300 . ?
C19A C20A 1.463(9) . ?
C20A C21A 1.388(8) . ?
C21A C22A 1.363(10) . ?
C21A H21A 0.9300 . ?
C22A C23A 1.420(10) . ?
C22A H22A 0.9300 . ?
C23A C24A 1.380(9) . ?
C23A H23A 0.9300 . ?
C24A H24A 0.9300 . ?
N1B C15B 1.335(14) . ?
N1B C19B 1.339(13) . ?
N2B C24B 1.341(14) . ?
N2B C20B 1.344(14) . ?
C15B C16B 1.402(15) . ?
C15B H15B 0.9300 . ?
C16B C17B 1.385(17) . ?
C16B H16B 0.9300 . ?
C17B C18B 1.393(17) . ?
C17B H17B 0.9300 . ?
C18B C19B 1.389(14) . ?
C18B H18B 0.9300 . ?
C19B C20B 1.472(14) . ?
C20B C21B 1.394(14) . ?
C21B C22B 1.375(17) . ?
C21B H21B 0.9300 . ?
C22B C23B 1.405(17) . ?
C22B H22B 0.9300 . ?
C23B C24B 1.390(15) . ?
C23B H23B 0.9300 . ?
C24B H24B 0.9300 . ?

loop_
_geom_torsion_atom_site_label_1
_geom_torsion_atom_site_label_2
_geom_torsion_atom_site_label_3
_geom_torsion_atom_site_label_4
_geom_torsion
_geom_torsion_site_symmetry_1
_geom_torsion_site_symmetry_2
_geom_torsion_site_symmetry_3
_geom_torsion_site_symmetry_4
_geom_torsion_publ_flag
Zn1 O2A C1A O1A 4(2) . . . . ?
Zn1 O2A C1A C2A 179.5(14) . . . . ?
Zn1 O1A C1A O2A -5(3) . . . . ?
Zn1 O1A C1A C2A 179.7(13) . . . . ?
O2A C1A C2A C3A -178.0(17) . . . . ?
O1A C1A C2A C3A -2(3) . . . . ?
O2A C1A C2A C7A 2.2(19) . . . . ?
O1A C1A C2A C7A 178(2) . . . . ?
C7A C2A C3A C4A 6(3) . . . . ?
C1A C2A C3A C4A -174.2(18) . . . . ?
C2A C3A C4A C5A -1(3) . . . . ?
C3A C4A C5A C6A -3(3) . . . . ?
C3A C4A C5A C8A 174.6(17) . . . . ?
C4A C5A C6A C7A 1.6(17) . . . . ?
C8A C5A C6A C7A -176.1(8) . . . . ?
C5A C6A C7A C2A 3.6(14) . . . . ?
C3A C2A C7A C6A -7.1(18) . . . . ?
C1A C2A C7A C6A 172.7(11) . . . . ?
C4A C5A C8A C9A 31.6(17) . . . . ?
C6A C5A C8A C9A -150.8(9) . . . . ?
C4A C5A C8A C13A -141(2) . . . . ?
C6A C5A C8A C13A 37(2) . . . . ?
C13A C8A C9A C10A -3(2) . . . . ?
C5A C8A C9A C10A -175.4(8) . . . . ?
C8A C9A C10A C11A 3.0(15) . . . . ?
C9A C10A C11A C12A -6(2) . . . . ?
C9A C10A C11A C14A 175.3(10) . . . . ?
C10A C11A C12A C13A 10(4) . . . . ?
C14A C11A C12A C13A -172(3) . . . . ?
C11A C12A C13A C8A -10(5) . . . . ?
C9A C8A C13A C12A 6(4) . . . . ?
C5A C8A C13A C12A 179(2) . . . . ?
Zn1 O3A C14A O4A 9.6(16) 4_465 . . . ?
Zn1 O3A C14A C11A -174.0(14) 4_465 . . . ?
Zn1 O4A C14A O3A -10.8(18) 4_465 . . . ?
Zn1 O4A C14A C11A 172.7(12) 4_465 . . . ?
C10A C11A C14A O3A -9(2) . . . . ?
C12A C11A C14A O3A 173(2) . . . . ?
C10A C11A C14A O4A 167.7(13) . . . . ?
C12A C11A C14A O4A -11(3) . . . . ?
Zn1 O1B C1B O2B 5(3) . . . . ?
Zn1 O1B C1B C2B 178.1(15) . . . . ?
Zn1 O2B C1B O1B -5(3) . . . . ?
Zn1 O2B C1B C2B -177.6(15) . . . . ?
O1B C1B C2B C3B 16(3) . . . . ?
O2B C1B C2B C3B -171(2) . . . . ?
O1B C1B C2B C7B -160(3) . . . . ?
O2B C1B C2B C7B 13(2) . . . . ?
C7B C2B C3B C4B -6(3) . . . . ?
C1B C2B C3B C4B 178(2) . . . . ?
C2B C3B C4B C5B 3(4) . . . . ?
C3B C4B C5B C6B 2(3) . . . . ?
C3B C4B C5B C8B 179.8(19) . . . . ?
C4B C5B C6B C7B -3.4(19) . . . . ?
C8B C5B C6B C7B 179.0(9) . . . . ?
C5B C6B C7B C2B -0.2(16) . . . . ?
C3B C2B C7B C6B 5(2) . . . . ?
C1B C2B C7B C6B -179.3(11) . . . . ?
C4B C5B C8B C9B -23.6(19) . . . . ?
C6B C5B C8B C9B 153.9(10) . . . . ?
C4B C5B C8B C13B 154(2) . . . . ?
C6B C5B C8B C13B -28(2) . . . . ?
C13B C8B C9B C10B 2(2) . . . . ?
C5B C8B C9B C10B -179.7(9) . . . . ?
C8B C9B C10B C11B 1.7(15) . . . . ?
C9B C10B C11B C12B -2(3) . . . . ?
C9B C10B C11B C14B 179.9(11) . . . . ?
C10B C11B C12B C13B -2(5) . . . . ?
C14B C11B C12B C13B 176(3) . . . . ?
C11B C12B C13B C8B 6(6) . . . . ?
C9B C8B C13B C12B -6(4) . . . . ?
C5B C8B C13B C12B 176(3) . . . . ?
Zn1 O3B C14B O4B -1.5(17) 4_465 . . . ?
Zn1 O3B C14B C11B -172.1(15) 4_465 . . . ?
Zn1 O4B C14B O3B 1.7(19) 4_465 . . . ?
Zn1 O4B C14B C11B 172.4(13) 4_465 . . . ?
C10B C11B C14B O3B 14(2) . . . . ?
C12B C11B C14B O3B -164(3) . . . . ?
C10B C11B C14B O4B -156.4(14) . . . . ?
C12B C11B C14B O4B 26(3) . . . . ?
C19A N1A C15A C16A 2(3) . . . . ?
Zn1 N1A C15A C16A -176.3(14) . . . . ?
N1A C15A C16A C17A 0(2) . . . . ?
C15A C16A C17A C18A -4(2) . . . . ?
C16A C17A C18A C19A 4.7(17) . . . . ?
C15A N1A C19A C18A -1(2) . . . . ?
Zn1 N1A C19A C18A 177.5(11) . . . . ?
C15A N1A C19A C20A 179.1(14) . . . . ?
Zn1 N1A C19A C20A -2.6(18) . . . . ?
C17A C18A C19A N1A -2.4(19) . . . . ?
C17A C18A C19A C20A 177.8(11) . . . . ?
C24A N2A C20A C21A -2.0(14) . . . . ?
Zn1 N2A C20A C21A -179.1(10) . . . . ?
C24A N2A C20A C19A -179.2(13) . . . . ?
Zn1 N2A C20A C19A 3.7(12) . . . . ?
N1A C19A C20A N2A -0.7(17) . . . . ?
C18A C19A C20A N2A 179.2(11) . . . . ?
N1A C19A C20A C21A -177.7(13) . . . . ?
C18A C19A C20A C21A 2.2(18) . . . . ?
N2A C20A C21A C22A 0.4(12) . . . . ?
C19A C20A C21A C22A 177.3(11) . . . . ?
C20A C21A C22A C23A 1.0(14) . . . . ?
C21A C22A C23A C24A -0.9(14) . . . . ?
C20A N2A C24A C23A 2.2(18) . . . . ?
Zn1 N2A C24A C23A 179.0(11) . . . . ?
C22A C23A C24A N2A -0.8(16) . . . . ?
C19B N1B C15B C16B -5(5) . . . . ?
Zn1 N1B C15B C16B 178(3) . . . . ?
N1B C15B C16B C17B 4(4) . . . . ?
C15B C16B C17B C18B 2(4) . . . . ?
C16B C17B C18B C19B -5(4) . . . . ?
C15B N1B C19B C18B 1(5) . . . . ?
Zn1 N1B C19B C18B 178(2) . . . . ?
C15B N1B C19B C20B -178(3) . . . . ?
Zn1 N1B C19B C20B -1(4) . . . . ?
C17B C18B C19B N1B 4(4) . . . . ?
C17B C18B C19B C20B -177(2) . . . . ?
C24B N2B C20B C21B -2(2) . . . . ?
Zn1 N2B C20B C21B 177(2) . . . . ?
C24B N2B C20B C19B 177(3) . . . . ?
Zn1 N2B C20B C19B -4(2) . . . . ?
N1B C19B C20B N2B 4(3) . . . . ?
C18B C19B C20B N2B -176(2) . . . . ?
N1B C19B C20B C21B -177(3) . . . . ?
C18B C19B C20B C21B 3(4) . . . . ?
N2B C20B C21B C22B 0.9(18) . . . . ?
C19B C20B C21B C22B -178(2) . . . . ?
C20B C21B C22B C23B -2(3) . . . . ?
C21B C22B C23B C24B 4(3) . . . . ?
C20B N2B C24B C23B 5(4) . . . . ?
Zn1 N2B C24B C23B -174(2) . . . . ?
C22B C23B C24B N2B -6(4) . . . . ?
